data_1553149
loop_
_publ_author_name
'Duan, Jindian'
'Cheng, Jing'
'Li, Pengfei'

_publ_section_title
;
 Enantioselective construction of spiro-1,3-indandiones with three
 stereocenters via organocatalytic Michael-aldol reaction of
 2-arylideneindane-1,3-diones and nitro aldehydes
;
_journal_issue 9
_journal_name_full 'Organic Chemistry Frontiers'
_journal_page_first 1048
_journal_paper_doi 10.1039/C5QO00166H
_journal_volume 2
_journal_year 2015
_chemical_absolute_configuration ad
_chemical_formula_sum 'C21 H19 N O6'
_chemical_formula_weight 381.37
_space_group_crystal_system orthorhombic
_space_group_IT_number 19
_space_group_name_Hall 'P 2ac 2ab'
_space_group_name_H-M_alt 'P 21 21 21'
_atom_sites_solution_hydrogens mixed
_audit_creation_method SHELXL-2014
_audit_update_record
;
2015-05-21 deposited with the CCDC.
2015-06-19 downloaded from the CCDC.
;
_cell_angle_alpha 90
_cell_angle_beta 90
_cell_angle_gamma 90
_cell_formula_units_Z 8
_cell_length_a 10.85690(10)
_cell_length_b 14.9130(2)
_cell_length_c 23.1808(16)
_cell_measurement_reflns_used 38940
_cell_measurement_temperature 293(2)
_cell_measurement_theta_max 68.40
_cell_measurement_theta_min 7.00
_cell_volume 3753.2(3)
_computing_cell_refinement 'CrystalClear-SM Auto 2.0 r4'
_computing_data_collection 'CrystalClear-SM 2.0 r4 (Rigaku, 2009)'
_computing_data_reduction 'CrystalClear-SM Auto 2.0 r4'
_computing_molecular_graphics 'CrystalStructure 4.0'
_computing_publication_material 'CrystalStructure 4.0 (Rigaku, 2009)'
_computing_structure_refinement 'SHELXL-2014 (Sheldrick, 2014)'
_computing_structure_solution 'SIR2004 (Burla, et al., 2005)'
_diffrn_ambient_temperature 293(2)
_diffrn_measured_fraction_theta_full 0.995
_diffrn_measured_fraction_theta_max 0.989
_diffrn_measurement_device_type 'Rigaku Saturn944+ CCD'
_diffrn_measurement_method \w
_diffrn_radiation_type CuK\a
_diffrn_radiation_wavelength 1.54187
_diffrn_reflns_av_R_equivalents 0.0484
_diffrn_reflns_av_unetI/netI 0.0368
_diffrn_reflns_Laue_measured_fraction_full 0.995
_diffrn_reflns_Laue_measured_fraction_max 0.989
_diffrn_reflns_limit_h_max 13
_diffrn_reflns_limit_h_min -12
_diffrn_reflns_limit_k_max 17
_diffrn_reflns_limit_k_min -17
_diffrn_reflns_limit_l_max 27
_diffrn_reflns_limit_l_min -27
_diffrn_reflns_number 52124
_diffrn_reflns_point_group_measured_fraction_full 0.996
_diffrn_reflns_point_group_measured_fraction_max 0.988
_diffrn_reflns_theta_full 67.687
_diffrn_reflns_theta_max 68.581
_diffrn_reflns_theta_min 7.034
_exptl_absorpt_coefficient_mu 0.831
_exptl_absorpt_correction_T_max 0.861
_exptl_absorpt_correction_T_min 0.684
_exptl_absorpt_correction_type multi-scan
_exptl_absorpt_process_details 'Jacobson, R. (1998) Private communication'
_exptl_crystal_colour colorless
_exptl_crystal_density_diffrn 1.350
_exptl_crystal_description block
_exptl_crystal_F_000 1600
_exptl_crystal_size_max 0.20
_exptl_crystal_size_mid 0.20
_exptl_crystal_size_min 0.20
_refine_diff_density_max 0.735
_refine_diff_density_min -0.302
_refine_diff_density_rms 0.092
_refine_ls_abs_structure_details
;
 Flack x determined using 2272 quotients [(I+)-(I-)]/[(I+)+(I-)]
 (Parsons, Flack and Wagner, Acta Cryst. B69 (2013) 249-259).
;
_refine_ls_abs_structure_Flack 0.03(7)
_refine_ls_extinction_coef 0.0016(6)
_refine_ls_extinction_expression Fc^*^=kFc[1+0.001xFc^2^\l^3^/sin(2\q)]^-1/4^
_refine_ls_extinction_method SHELXL
_refine_ls_goodness_of_fit_ref 1.097
_refine_ls_hydrogen_treatment mixed
_refine_ls_matrix_type full
_refine_ls_number_parameters 512
_refine_ls_number_reflns 6840
_refine_ls_number_restraints 1
_refine_ls_restrained_S_all 1.097
_refine_ls_R_factor_all 0.1036
_refine_ls_R_factor_gt 0.0978
_refine_ls_shift/su_max 0.002
_refine_ls_shift/su_mean 0.000
_refine_ls_structure_factor_coef Fsqd
_refine_ls_weighting_details 'w=1/[\s^2^(Fo^2^)+(0.1978P)^2^+0.1082P] where P=(Fo^2^+2Fc^2^)/3'
_refine_ls_weighting_scheme calc
_refine_ls_wR_factor_gt 0.2475
_refine_ls_wR_factor_ref 0.2574
_reflns_Friedel_coverage 0.782
_reflns_Friedel_fraction_full 0.997
_reflns_Friedel_fraction_max 0.987
_reflns_number_gt 5926
_reflns_number_total 6840
_reflns_threshold_expression 'I > 2\s(I)'
_cod_data_source_file c5qo00166h2.cif
_cod_data_source_block shelx
_cod_database_code 1553149
_shelx_space_group_comment
;
The symmetry employed for this shelxl refinement is uniquely defined
by the following loop, which should always be used as a source of
symmetry information in preference to the above space-group names.
They are only intended as comments.
;
_shelxl_version_number 2014-3

loop_
_space_group_symop_operation_xyz
'x, y, z'
'x+1/2, -y+1/2, -z'
'-x, y+1/2, -z+1/2'
'-x+1/2, -y, z+1/2'

loop_
_atom_site_label
_atom_site_type_symbol
_atom_site_fract_x
_atom_site_fract_y
_atom_site_fract_z
_atom_site_U_iso_or_equiv
_atom_site_adp_type
_atom_site_occupancy
_atom_site_site_symmetry_order
_atom_site_calc_flag
_atom_site_refinement_flags_posn
_atom_site_refinement_flags_adp
C1 C 0.0815(9) 0.1427(6) -0.0446(2) 0.111(3) Uani 1 1 d . .
H1 H 0.1110 0.1433 -0.0823 0.134 Uiso 1 1 calc R U
C2 C 0.1625(7) 0.1634(5) 0.0003(2) 0.0923(18) Uani 1 1 d . .
H2 H 0.2449 0.1769 -0.0065 0.111 Uiso 1 1 calc R U
C3 C 0.1137(5) 0.1629(3) 0.0557(2) 0.0683(12) Uani 1 1 d . .
C4 C 0.1766(5) 0.1822(4) 0.1114(2) 0.0700(12) Uani 1 1 d . .
C5 C 0.0828(5) 0.1676(3) 0.15974(19) 0.0637(11) Uani 1 1 d . .
C6 C 0.0703(4) 0.2525(3) 0.19747(18) 0.0596(10) Uani 1 1 d . .
H6 H 0.1510 0.2631 0.2151 0.072 Uiso 1 1 calc R U
C7 C 0.1323(5) 0.3949(3) 0.1476(2) 0.0657(11) Uani 1 1 d . .
H7 H 0.2122 0.3839 0.1602 0.079 Uiso 1 1 calc R U
C8 C 0.1089(5) 0.4707(3) 0.1132(2) 0.0695(12) Uani 1 1 d . .
H8 H 0.1729 0.5092 0.1033 0.083 Uiso 1 1 calc R U
C9 C -0.0081(5) 0.4874(3) 0.09428(19) 0.0657(11) Uani 1 1 d . .
C10 C 0.0514(8) 0.6121(5) 0.0388(3) 0.100(2) Uani 1 1 d . .
H10A H 0.0491 0.6679 0.0595 0.150 Uiso 1 1 calc R U
H10B H 0.0398 0.6233 -0.0016 0.150 Uiso 1 1 calc R U
H10C H 0.1297 0.5837 0.0448 0.150 Uiso 1 1 calc R U
C11 C -0.0085(6) 0.1421(3) 0.0647(2) 0.0720(13) Uani 1 1 d . .
C12 C -0.0871(7) 0.1207(5) 0.0196(3) 0.0958(18) Uani 1 1 d . .
H12 H -0.1691 0.1062 0.0263 0.115 Uiso 1 1 calc R U
C13 C -0.0403(9) 0.1215(7) -0.0352(3) 0.117(3) Uani 1 1 d . .
H13 H -0.0910 0.1077 -0.0663 0.140 Uiso 1 1 calc R U
C14 C -0.0350(5) 0.1434(4) 0.1271(2) 0.0733(13) Uani 1 1 d . .
C15 C 0.1281(8) 0.0874(4) 0.1968(2) 0.0887(17) Uani 1 1 d . .
H15 H 0.2098 0.1022 0.2120 0.106 Uiso 1 1 calc R U
C16 C 0.0433(10) 0.0705(5) 0.2470(3) 0.105(2) Uani 1 1 d . .
H16A H 0.0769 0.0225 0.2705 0.126 Uiso 1 1 calc R U
H16B H -0.0362 0.0511 0.2326 0.126 Uiso 1 1 calc R U
C17 C 0.0261(8) 0.1541(4) 0.2844(2) 0.0889(17) Uani 1 1 d . .
H17A H 0.1037 0.1701 0.3024 0.107 Uiso 1 1 calc R U
H17B H -0.0333 0.1419 0.3146 0.107 Uiso 1 1 calc R U
C18 C -0.0195(6) 0.2321(3) 0.24678(17) 0.0661(12) Uani 1 1 d . .
H18 H -0.1007 0.2176 0.2309 0.079 Uiso 1 1 calc R U
C19 C -0.0790(4) 0.3572(3) 0.1442(2) 0.0640(11) Uani 1 1 d . .
H19 H -0.1437 0.3193 0.1540 0.077 Uiso 1 1 calc R U
C20 C -0.1036(5) 0.4313(4) 0.1117(2) 0.0692(12) Uani 1 1 d . .
H20 H -0.1843 0.4444 0.1011 0.083 Uiso 1 1 calc R U
C21 C 0.4035(9) 0.1245(7) 0.5408(3) 0.120(3) Uani 1 1 d . .
H21 H 0.3559 0.1140 0.5735 0.144 Uiso 1 1 calc R U
C22 C 0.3487(8) 0.1236(5) 0.4874(3) 0.104(2) Uani 1 1 d . .
H22 H 0.2650 0.1117 0.4832 0.125 Uiso 1 1 calc R U
C23 C 0.4231(6) 0.1412(4) 0.4396(2) 0.0746(13) Uani 1 1 d . .
C24 C 0.3892(6) 0.1416(4) 0.3779(3) 0.0792(14) Uani 1 1 d . .
C25 C 0.5039(5) 0.1585(3) 0.3425(2) 0.0698(12) Uani 1 1 d . .
C26 C 0.4811(5) 0.2396(3) 0.30270(18) 0.0659(11) Uani 1 1 d . .
H26 H 0.4032 0.2287 0.2826 0.079 Uiso 1 1 calc R U
C27 C 0.4669(4) 0.3276(3) 0.33531(18) 0.0582(10) Uani 1 1 d . .
C28 C 0.5627(5) 0.3802(4) 0.3542(2) 0.0676(12) Uani 1 1 d . .
H28 H 0.6428 0.3626 0.3457 0.081 Uiso 1 1 calc R U
C29 C 0.5449(5) 0.4592(4) 0.3857(2) 0.0746(13) Uani 1 1 d . .
H29 H 0.6113 0.4936 0.3981 0.089 Uiso 1 1 calc R U
C30 C 0.4236(5) 0.4843(3) 0.3980(2) 0.0655(11) Uani 1 1 d . .
C31 C 0.4894(7) 0.6108(5) 0.4537(3) 0.097(2) Uani 1 1 d . .
H31A H 0.5662 0.5793 0.4503 0.146 Uiso 1 1 calc R U
H31B H 0.4731 0.6231 0.4936 0.146 Uiso 1 1 calc R U
H31C H 0.4942 0.6662 0.4327 0.146 Uiso 1 1 calc R U
C32 C 0.3485(5) 0.3581(4) 0.3477(2) 0.0751(13) Uani 1 1 d . .
H32 H 0.2816 0.3251 0.3345 0.090 Uiso 1 1 calc R U
C33 C 0.3272(5) 0.4339(4) 0.3781(3) 0.0786(14) Uani 1 1 d . .
H33 H 0.2467 0.4518 0.3856 0.094 Uiso 1 1 calc R U
C34 C 0.5815(6) 0.2431(4) 0.25702(19) 0.0696(12) Uani 1 1 d . .
H34 H 0.6607 0.2547 0.2759 0.084 Uiso 1 1 calc R U
C35 C 0.5919(7) 0.1571(4) 0.2211(2) 0.0878(17) Uani 1 1 d . .
H35A H 0.5139 0.1438 0.2027 0.105 Uiso 1 1 calc R U
H35B H 0.6542 0.1641 0.1915 0.105 Uiso 1 1 calc R U
C36 C 0.6274(9) 0.0820(5) 0.2625(3) 0.103(2) Uani 1 1 d . .
H36A H 0.6362 0.0262 0.2413 0.124 Uiso 1 1 calc R U
H36B H 0.7058 0.0957 0.2805 0.124 Uiso 1 1 calc R U
C37 C 0.5305(8) 0.0717(4) 0.3078(2) 0.0875(17) Uani 1 1 d . .
H37 H 0.4540 0.0516 0.2894 0.105 Uiso 1 1 calc R U
C38 C 0.6051(5) 0.1729(3) 0.3878(2) 0.0676(11) Uani 1 1 d . .
C39 C 0.5486(5) 0.1581(4) 0.4458(2) 0.0716(12) Uani 1 1 d . .
C40 C 0.6003(8) 0.1591(5) 0.4994(2) 0.100(2) Uani 1 1 d . .
H40 H 0.6835 0.1719 0.5044 0.120 Uiso 1 1 calc R U
C41 C 0.5244(10) 0.1402(7) 0.5466(3) 0.121(3) Uani 1 1 d . .
H41 H 0.5591 0.1385 0.5832 0.145 Uiso 1 1 calc R U
C44 C 0.0384(4) 0.3360(3) 0.16316(16) 0.0547(9) Uani 1 1 d . .
N2 N -0.0293(4) 0.3144(3) 0.28484(16) 0.0663(10) Uani 1 1 d . .
N3 N 0.5534(5) 0.3196(3) 0.21609(18) 0.0774(12) Uani 1 1 d . .
O1 O -0.0421(4) 0.5563(3) 0.05883(18) 0.0863(11) Uani 1 1 d . .
O2 O 0.2799(4) 0.2048(3) 0.1181(2) 0.0966(13) Uani 1 1 d . .
O3 O -0.1338(4) 0.1301(4) 0.14832(19) 0.1017(15) Uani 1 1 d . .
O4 O 0.1412(7) 0.0153(3) 0.1577(2) 0.123(2) Uani 1 1 d D .
H4 H 0.117(10) -0.028(5) 0.179(3) 0.148 Uiso 1 1 d D U
O5 O 0.0622(4) 0.3516(4) 0.3012(2) 0.0993(14) Uani 1 1 d . .
O6 O -0.1318(4) 0.3402(3) 0.2966(2) 0.0957(13) Uani 1 1 d . .
O7 O 0.3931(4) 0.5573(3) 0.43070(19) 0.0895(12) Uani 1 1 d . .
O8 O 0.7107(4) 0.1920(3) 0.37832(19) 0.0907(12) Uani 1 1 d . .
O9 O 0.2889(5) 0.1302(4) 0.3582(2) 0.1182(18) Uani 1 1 d . .
O10 O 0.5689(7) 0.0047(3) 0.34921(19) 0.1090(17) Uani 1 1 d . .
H10 H 0.6059 0.0291 0.3758 0.164 Uiso 1 1 calc R U
O11 O 0.4492(5) 0.3324(4) 0.2000(2) 0.1022(14) Uani 1 1 d . .
O12 O 0.6369(5) 0.3664(4) 0.2007(3) 0.129(2) Uani 1 1 d . .

loop_
_atom_site_aniso_label
_atom_site_aniso_U_11
_atom_site_aniso_U_22
_atom_site_aniso_U_33
_atom_site_aniso_U_23
_atom_site_aniso_U_13
_atom_site_aniso_U_12
C1 0.139(6) 0.148(7) 0.048(3) -0.004(3) 0.008(3) 0.055(5)
C2 0.105(4) 0.102(4) 0.070(3) 0.000(3) 0.020(3) 0.029(4)
C3 0.086(3) 0.066(3) 0.052(2) -0.001(2) 0.009(2) 0.013(2)
C4 0.073(3) 0.064(3) 0.073(3) -0.002(2) 0.009(2) 0.007(2)
C5 0.077(3) 0.059(2) 0.056(2) 0.0018(19) 0.002(2) -0.003(2)
C6 0.067(2) 0.061(2) 0.051(2) -0.0006(18) -0.0015(17) -0.003(2)
C7 0.061(2) 0.064(3) 0.072(3) 0.005(2) -0.003(2) -0.006(2)
C8 0.068(3) 0.070(3) 0.070(3) 0.006(2) 0.002(2) -0.015(2)
C9 0.079(3) 0.062(2) 0.055(2) 0.0047(19) 0.000(2) 0.004(2)
C10 0.125(5) 0.081(4) 0.093(4) 0.031(3) -0.019(4) -0.027(4)
C11 0.089(3) 0.067(3) 0.059(2) -0.012(2) 0.002(2) -0.003(2)
C12 0.091(4) 0.111(5) 0.085(4) -0.023(4) -0.010(3) 0.003(4)
C13 0.137(7) 0.148(7) 0.064(3) -0.030(4) -0.018(4) 0.041(6)
C14 0.082(3) 0.068(3) 0.070(3) -0.006(2) 0.010(2) -0.013(3)
C15 0.129(5) 0.065(3) 0.072(3) 0.005(2) -0.001(3) 0.016(3)
C16 0.170(7) 0.069(4) 0.075(3) 0.013(3) 0.015(4) 0.009(4)
C17 0.134(5) 0.080(3) 0.052(2) 0.010(2) 0.001(3) 0.004(4)
C18 0.094(3) 0.060(3) 0.0445(19) 0.0006(17) 0.003(2) -0.006(2)
C19 0.060(2) 0.071(3) 0.061(2) 0.003(2) -0.0017(19) -0.006(2)
C20 0.056(2) 0.075(3) 0.076(3) 0.009(2) -0.003(2) 0.001(2)
C21 0.131(6) 0.160(8) 0.067(3) 0.034(4) 0.025(4) 0.045(6)
C22 0.109(5) 0.112(5) 0.092(4) 0.024(4) 0.023(4) -0.002(4)
C23 0.096(4) 0.068(3) 0.060(2) 0.013(2) -0.001(2) -0.002(3)
C24 0.087(3) 0.072(3) 0.078(3) 0.012(3) -0.009(3) -0.014(3)
C25 0.089(3) 0.064(3) 0.056(2) 0.002(2) -0.004(2) -0.006(2)
C26 0.073(3) 0.071(3) 0.054(2) -0.002(2) -0.003(2) -0.004(2)
C27 0.062(2) 0.061(2) 0.052(2) 0.0004(18) 0.0045(17) -0.0020(19)
C28 0.061(2) 0.073(3) 0.069(3) -0.007(2) 0.011(2) 0.008(2)
C29 0.067(3) 0.075(3) 0.082(3) -0.011(3) -0.001(2) -0.012(2)
C30 0.070(3) 0.059(2) 0.067(2) -0.006(2) 0.011(2) 0.007(2)
C31 0.116(5) 0.077(4) 0.099(4) -0.031(3) 0.019(4) -0.014(3)
C32 0.060(2) 0.090(4) 0.075(3) -0.006(3) 0.001(2) 0.002(2)
C33 0.061(3) 0.089(4) 0.086(3) -0.002(3) 0.013(2) 0.003(2)
C34 0.088(3) 0.069(3) 0.052(2) 0.002(2) 0.002(2) 0.009(2)
C35 0.125(5) 0.082(3) 0.056(2) -0.005(2) 0.011(3) 0.017(3)
C36 0.150(6) 0.078(4) 0.081(3) -0.009(3) 0.005(4) 0.029(4)
C37 0.130(5) 0.066(3) 0.066(3) -0.004(2) -0.015(3) 0.001(3)
C38 0.078(3) 0.063(3) 0.062(2) 0.001(2) -0.002(2) 0.009(2)
C39 0.089(3) 0.071(3) 0.056(2) -0.005(2) -0.003(2) 0.015(3)
C40 0.118(5) 0.120(5) 0.062(3) -0.009(3) -0.012(3) 0.039(4)
C41 0.165(8) 0.147(7) 0.050(3) 0.002(3) -0.004(4) 0.064(6)
C44 0.061(2) 0.057(2) 0.0459(18) 0.0002(16) -0.0008(16) -0.0035(18)
N2 0.082(3) 0.070(2) 0.0466(17) -0.0051(16) -0.0049(17) -0.003(2)
N3 0.100(3) 0.076(3) 0.056(2) 0.008(2) 0.005(2) 0.007(3)
O1 0.086(2) 0.082(2) 0.091(2) 0.027(2) -0.007(2) 0.003(2)
O2 0.076(2) 0.113(3) 0.101(3) -0.017(3) 0.004(2) 0.002(2)
O3 0.091(3) 0.127(4) 0.087(2) -0.028(3) 0.017(2) -0.048(3)
O4 0.205(6) 0.063(2) 0.101(3) 0.004(2) 0.039(4) 0.021(3)
O5 0.086(3) 0.120(4) 0.092(3) -0.043(3) -0.016(2) 0.005(3)
O6 0.088(3) 0.089(3) 0.109(3) -0.024(2) 0.027(2) -0.005(2)
O7 0.083(2) 0.082(2) 0.104(3) -0.024(2) 0.015(2) 0.004(2)
O8 0.072(2) 0.107(3) 0.093(3) 0.008(2) -0.0043(19) 0.010(2)
O9 0.093(3) 0.151(5) 0.111(3) 0.026(3) -0.024(3) -0.048(3)
O10 0.177(5) 0.067(2) 0.083(3) -0.001(2) -0.024(3) 0.002(3)
O11 0.109(3) 0.109(3) 0.088(3) 0.030(3) -0.015(2) -0.014(3)
O12 0.110(4) 0.143(5) 0.133(4) 0.065(4) 0.028(3) -0.001(3)

loop_
_atom_type_symbol
_atom_type_description
_atom_type_scat_dispersion_real
_atom_type_scat_dispersion_imag
_atom_type_scat_source
C C 0.0181 0.0091 'International Tables Vol C Tables 4.2.6.8 and 6.1.1.4'
H H 0.0000 0.0000 'International Tables Vol C Tables 4.2.6.8 and 6.1.1.4'
N N 0.0311 0.0180 'International Tables Vol C Tables 4.2.6.8 and 6.1.1.4'
O O 0.0492 0.0322 'International Tables Vol C Tables 4.2.6.8 and 6.1.1.4'

loop_
_geom_angle_atom_site_label_1
_geom_angle_atom_site_label_2
_geom_angle_atom_site_label_3
_geom_angle
C13 C1 C2 122.5(6)
C13 C1 H1 118.8
C2 C1 H1 118.8
C3 C2 C1 116.6(6)
C3 C2 H2 121.7
C1 C2 H2 121.7
C11 C3 C2 120.6(6)
C11 C3 C4 110.7(4)
C2 C3 C4 128.7(5)
O2 C4 C3 127.3(5)
O2 C4 C5 125.1(5)
C3 C4 C5 107.6(4)
C14 C5 C4 103.1(4)
C14 C5 C6 113.6(4)
C4 C5 C6 110.9(4)
C14 C5 C15 111.0(5)
C4 C5 C15 107.7(5)
C6 C5 C15 110.2(4)
C44 C6 C18 114.1(4)
C44 C6 C5 113.3(3)
C18 C6 C5 108.4(4)
C44 C6 H6 106.8
C18 C6 H6 106.8
C5 C6 H6 106.8
C44 C7 C8 121.5(4)
C44 C7 H7 119.3
C8 C7 H7 119.3
C9 C8 C7 119.8(4)
C9 C8 H8 120.1
C7 C8 H8 120.1
C8 C9 O1 125.6(5)
C8 C9 C20 119.3(4)
O1 C9 C20 115.1(4)
O1 C10 H10A 109.5
O1 C10 H10B 109.5
H10A C10 H10B 109.5
O1 C10 H10C 109.5
H10A C10 H10C 109.5
H10B C10 H10C 109.5
C3 C11 C12 121.9(5)
C3 C11 C14 109.5(5)
C12 C11 C14 128.5(6)
C13 C12 C11 118.0(7)
C13 C12 H12 121.0
C11 C12 H12 121.0
C12 C13 C1 120.4(7)
C12 C13 H13 119.8
C1 C13 H13 119.8
O3 C14 C11 125.2(5)
O3 C14 C5 125.8(5)
C11 C14 C5 109.0(4)
O4 C15 C16 115.5(6)
O4 C15 C5 105.3(4)
C16 C15 C5 111.3(6)
O4 C15 H15 108.2
C16 C15 H15 108.2
C5 C15 H15 108.2
C15 C16 C17 112.1(6)
C15 C16 H16A 109.2
C17 C16 H16A 109.2
C15 C16 H16B 109.2
C17 C16 H16B 109.2
H16A C16 H16B 107.9
C16 C17 C18 109.6(4)
C16 C17 H17A 109.7
C18 C17 H17A 109.7
C16 C17 H17B 109.7
C18 C17 H17B 109.7
H17A C17 H17B 108.2
N2 C18 C6 108.6(4)
N2 C18 C17 107.8(3)
C6 C18 C17 111.6(5)
N2 C18 H18 109.6
C6 C18 H18 109.6
C17 C18 H18 109.6
C20 C19 C44 122.7(4)
C20 C19 H19 118.6
C44 C19 H19 118.6
C19 C20 C9 120.0(5)
C19 C20 H20 120.0
C9 C20 H20 120.0
C41 C21 C22 121.1(7)
C41 C21 H21 119.5
C22 C21 H21 119.5
C21 C22 C23 117.5(7)
C21 C22 H22 121.2
C23 C22 H22 121.2
C39 C23 C22 121.3(6)
C39 C23 C24 110.0(5)
C22 C23 C24 128.7(6)
O9 C24 C23 126.7(6)
O9 C24 C25 124.6(5)
C23 C24 C25 108.8(5)
C24 C25 C38 103.9(4)
C24 C25 C26 108.9(5)
C38 C25 C26 114.5(4)
C24 C25 C37 107.2(5)
C38 C25 C37 109.7(5)
C26 C25 C37 112.0(4)
C34 C26 C27 112.9(4)
C34 C26 C25 109.2(4)
C27 C26 C25 113.3(3)
C34 C26 H26 107.0
C27 C26 H26 107.0
C25 C26 H26 107.0
C28 C27 C32 116.4(4)
C28 C27 C26 125.0(4)
C32 C27 C26 118.6(4)
C27 C28 C29 122.9(4)
C27 C28 H28 118.6
C29 C28 H28 118.6
C28 C29 C30 117.5(5)
C28 C29 H29 121.3
C30 C29 H29 121.3
C33 C30 O7 116.1(4)
C33 C30 C29 120.3(4)
O7 C30 C29 123.6(5)
O7 C31 H31A 109.5
O7 C31 H31B 109.5
H31A C31 H31B 109.5
O7 C31 H31C 109.5
H31A C31 H31C 109.5
H31B C31 H31C 109.5
C33 C32 C27 122.6(5)
C33 C32 H32 118.7
C27 C32 H32 118.7
C32 C33 C30 120.3(5)
C32 C33 H33 119.9
C30 C33 H33 119.9
N3 C34 C26 108.5(4)
N3 C34 C35 107.7(4)
C26 C34 C35 113.7(5)
N3 C34 H34 108.9
C26 C34 H34 108.9
C35 C34 H34 108.9
C36 C35 C34 107.0(4)
C36 C35 H35A 110.3
C34 C35 H35A 110.3
C36 C35 H35B 110.3
C34 C35 H35B 110.3
H35A C35 H35B 108.6
C37 C36 C35 109.8(6)
C37 C36 H36A 109.7
C35 C36 H36A 109.7
C37 C36 H36B 109.7
C35 C36 H36B 109.7
H36A C36 H36B 108.2
O10 C37 C36 109.5(6)
O10 C37 C25 106.6(4)
C36 C37 C25 114.2(5)
O10 C37 H37 108.8
C36 C37 H37 108.8
C25 C37 H37 108.8
O8 C38 C39 126.2(5)
O8 C38 C25 126.2(5)
C39 C38 C25 107.5(5)
C40 C39 C23 119.9(6)
C40 C39 C38 130.5(6)
C23 C39 C38 109.6(5)
C39 C40 C41 117.9(8)
C39 C40 H40 121.0
C41 C40 H40 121.0
C21 C41 C40 122.3(6)
C21 C41 H41 118.8
C40 C41 H41 118.8
C19 C44 C7 116.6(4)
C19 C44 C6 124.3(4)
C7 C44 C6 119.1(4)
O5 N2 O6 122.9(4)
O5 N2 C18 120.1(5)
O6 N2 C18 117.0(4)
O12 N3 O11 121.6(5)
O12 N3 C34 118.2(5)
O11 N3 C34 120.2(5)
C9 O1 C10 116.9(5)
C15 O4 H4 100(7)
C30 O7 C31 118.5(5)
C37 O10 H10 109.5

loop_
_geom_bond_atom_site_label_1
_geom_bond_atom_site_label_2
_geom_bond_distance
C1 C13 1.377(14)
C1 C2 1.398(11)
C1 H1 0.9300
C2 C3 1.390(7)
C2 H2 0.9300
C3 C11 1.378(8)
C3 C4 1.488(8)
C4 O2 1.181(7)
C4 C5 1.530(7)
C5 C14 1.530(8)
C5 C6 1.545(6)
C5 C15 1.552(7)
C6 C44 1.518(6)
C6 C18 1.532(6)
C6 H6 0.9800
C7 C44 1.393(6)
C7 C8 1.406(7)
C7 H7 0.9300
C8 C9 1.367(7)
C8 H8 0.9300
C9 O1 1.366(6)
C9 C20 1.393(7)
C10 O1 1.393(8)
C10 H10A 0.9600
C10 H10B 0.9600
C10 H10C 0.9600
C11 C12 1.389(8)
C11 C14 1.473(7)
C12 C13 1.368(10)
C12 H12 0.9300
C13 H13 0.9300
C14 O3 1.197(7)
C15 O4 1.413(7)
C15 C16 1.506(10)
C15 H15 0.9800
C16 C17 1.530(9)
C16 H16A 0.9700
C16 H16B 0.9700
C17 C18 1.536(7)
C17 H17A 0.9700
C17 H17B 0.9700
C18 N2 1.515(6)
C18 H18 0.9800
C19 C20 1.364(7)
C19 C44 1.385(7)
C19 H19 0.9300
C20 H20 0.9300
C21 C41 1.340(15)
C21 C22 1.374(11)
C21 H21 0.9300
C22 C23 1.396(9)
C22 H22 0.9300
C23 C39 1.393(9)
C23 C24 1.476(8)
C24 O9 1.194(8)
C24 C25 1.513(8)
C25 C38 1.535(7)
C25 C26 1.541(7)
C25 C37 1.552(7)
C26 C34 1.520(7)
C26 C27 1.522(6)
C26 H26 0.9800
C27 C28 1.375(7)
C27 C32 1.393(7)
C28 C29 1.399(7)
C28 H28 0.9300
C29 C30 1.399(8)
C29 H29 0.9300
C30 C33 1.368(8)
C30 O7 1.367(6)
C31 O7 1.419(8)
C31 H31A 0.9600
C31 H31B 0.9600
C31 H31C 0.9600
C32 C33 1.351(8)
C32 H32 0.9300
C33 H33 0.9300
C34 N3 1.514(7)
C34 C35 1.533(7)
C34 H34 0.9800
C35 C36 1.524(9)
C35 H35A 0.9700
C35 H35B 0.9700
C36 C37 1.495(11)
C36 H36A 0.9700
C36 H36B 0.9700
C37 O10 1.447(7)
C37 H37 0.9800
C38 O8 1.201(7)
C38 C39 1.494(7)
C39 C40 1.364(8)
C40 C41 1.398(12)
C40 H40 0.9300
C41 H41 0.9300
N2 O5 1.199(6)
N2 O6 1.209(6)
N3 O12 1.198(7)
N3 O11 1.206(7)
O4 H4 0.85(3)
O10 H10 0.8200

loop_
_geom_hbond_atom_site_label_D
_geom_hbond_atom_site_label_H
_geom_hbond_atom_site_label_A
_geom_hbond_distance_DH
_geom_hbond_distance_HA
_geom_hbond_distance_DA
_geom_hbond_angle_DHA
_geom_hbond_site_symmetry_A
C16 H16B O3 0.97 2.52 3.118(10) 120.1 .
C17 H17A O9 0.97 2.46 3.346(9) 151.1 .
C18 H18 O3 0.98 2.34 3.011(6) 124.7 .
C34 H34 O6 0.98 2.63 3.554(8) 156.5 1_655
C34 H34 O8 0.98 2.61 3.233(6) 121.7 .
C35 H35B O3 0.97 2.56 3.447(8) 152.0 1_655
O4 H4 O6 0.85(3) 2.06(6) 2.821(6) 149(10) 3_545
